data_7201622
loop_
_publ_author_name
'Ye, Junwei'
'Liu, Yu'
'Zhao, Yunfeng'
'Mu, Xiaoyue'
'Zhang, Ping'
'Wang, Yue'

_publ_section_title
;
 Porous lanthanide--copper coordination frameworks exhibiting
 reversible single-crystal-to-single-crystal transformation based on
 variable coordination number and geometry
;
_journal_issue 5
_journal_name_full CrystEngComm
_journal_page_first 598
_journal_paper_doi 10.1039/b712280b
_journal_volume 10
_journal_year 2008
_chemical_formula_sum 'C32 H16 Cu Ho2 N4 O26'
_chemical_formula_weight 1265.90
_chemical_name_systematic
;
?
;
_space_group_IT_number 2
_symmetry_cell_setting triclinic
_symmetry_space_group_name_Hall '-P 1'
_symmetry_space_group_name_H-M 'P -1'
_atom_sites_solution_hydrogens geom
_atom_sites_solution_primary direct
_atom_sites_solution_secondary difmap
_audit_creation_method SHELXL-97
_cell_angle_alpha 70.80(3)
_cell_angle_beta 84.87(3)
_cell_angle_gamma 71.50(3)
_cell_formula_units_Z 1
_cell_length_a 9.795(2)
_cell_length_b 10.221(2)
_cell_length_c 10.940(2)
_cell_measurement_reflns_used 8924
_cell_measurement_temperature 293(2)
_cell_measurement_theta_max 27.49
_cell_measurement_theta_min 3.41
_cell_volume 980.7(4)
_computing_cell_refinement RAPID-AUTO
_computing_data_collection 'RAPID-AUTO (Rigaku, 1998)'
_computing_data_reduction RAPID-AUTO
_computing_molecular_graphics 'DIAMOND (Brandenburg, 1999) and SHELXP97'
_computing_publication_material SHELXL97
_computing_structure_refinement 'SHELXL97 (Sheldrick, 1997)'
_computing_structure_solution 'SHELXS97 (Sheldrick, 1997)'
_diffrn_ambient_temperature 293(2)
_diffrn_detector_area_resol_mean 10.0
_diffrn_measured_fraction_theta_full 0.975
_diffrn_measured_fraction_theta_max 0.975
_diffrn_measurement_device_type 'Rigaku RAXIS-RAPID'
_diffrn_measurement_method '\w scan'
_diffrn_radiation_monochromator graphite
_diffrn_radiation_source 'fine-focus sealed tube'
_diffrn_radiation_type MoK\a
_diffrn_radiation_wavelength 0.71073
_diffrn_reflns_av_R_equivalents 0.0508
_diffrn_reflns_av_sigmaI/netI 0.0695
_diffrn_reflns_limit_h_max 12
_diffrn_reflns_limit_h_min -12
_diffrn_reflns_limit_k_max 13
_diffrn_reflns_limit_k_min -10
_diffrn_reflns_limit_l_max 14
_diffrn_reflns_limit_l_min -14
_diffrn_reflns_number 9324
_diffrn_reflns_theta_full 27.48
_diffrn_reflns_theta_max 27.48
_diffrn_reflns_theta_min 3.40
_diffrn_standards_interval_count 0
_diffrn_standards_interval_time 0
_diffrn_standards_number 0
_exptl_absorpt_coefficient_mu 4.637
_exptl_absorpt_correction_T_max 0.3774
_exptl_absorpt_correction_T_min 0.2697
_exptl_absorpt_correction_type empirical
_exptl_absorpt_process_details 'Higashi (1995)'
_exptl_crystal_colour greenish
_exptl_crystal_density_diffrn 2.143
_exptl_crystal_density_meas ?
_exptl_crystal_density_method .
_exptl_crystal_description block
_exptl_crystal_F_000 607
_exptl_crystal_size_max 0.38
_exptl_crystal_size_mid 0.33
_exptl_crystal_size_min 0.26
_refine_diff_density_max 5.907
_refine_diff_density_min -3.201
_refine_diff_density_rms 0.325
_refine_ls_extinction_coef 0
_refine_ls_extinction_method none
_refine_ls_goodness_of_fit_ref 1.061
_refine_ls_hydrogen_treatment constr
_refine_ls_matrix_type full
_refine_ls_number_parameters 285
_refine_ls_number_reflns 4386
_refine_ls_number_restraints 0
_refine_ls_restrained_S_all 1.061
_refine_ls_R_factor_all 0.0619
_refine_ls_R_factor_gt 0.0574
_refine_ls_shift/su_max 0.000
_refine_ls_shift/su_mean 0.000
_refine_ls_structure_factor_coef Fsqd
_refine_ls_weighting_details 'calc w=1/[\s^2^(Fo^2^)+(0.1076P)^2^+9.9464P] where P=(Fo^2^+2Fc^2^)/3'
_refine_ls_weighting_scheme calc
_refine_ls_wR_factor_gt 0.1676
_refine_ls_wR_factor_ref 0.1717
_reflns_number_gt 4022
_reflns_number_total 4386
_reflns_threshold_expression >2sigma(I)
_cod_data_source_file b712280b.txt
_cod_data_source_block 7b
_cod_depositor_comments
;
The following automatic conversions were performed:
'_symmetry_cell_setting' value 'Triclinic' changed to 'triclinic'
according to '/home/saulius/struct/CIF-dictionaries/cif_core.dic'
dictionary named 'cif_core.dic' version 2.4.1 from 2010-06-29.

Automatic conversion script
Id: cif_fix_enum 1527 2010-12-29 10:47:43Z saulius 
;
_cod_original_cell_volume 980.7(3)
_cod_original_sg_symbol_H-M 'P-1 '
_cod_database_code 7201622

loop_
_symmetry_equiv_pos_as_xyz
'x, y, z'
'-x, -y, -z'

loop_
_atom_site_label
_atom_site_type_symbol
_atom_site_fract_x
_atom_site_fract_y
_atom_site_fract_z
_atom_site_U_iso_or_equiv
_atom_site_adp_type
_atom_site_occupancy
_atom_site_symmetry_multiplicity
_atom_site_calc_flag
_atom_site_refinement_flags
_atom_site_disorder_assembly
_atom_site_disorder_group
Ho1 Ho 0.40422(3) 0.40493(4) 0.42082(3) 0.01569(16) Uani 1 1 d . . .
Cu1 Cu 0.5000 0.0000 1.5000 0.0189(3) Uani 1 2 d S . .
O1 O 0.3327(6) 0.1742(7) 0.4988(6) 0.0236(13) Uani 1 1 d . . .
O2 O 0.1672(7) 0.3784(7) 0.4836(7) 0.0301(15) Uani 1 1 d . . .
O3 O -0.3588(6) 0.3879(6) 0.5139(6) 0.0210(12) Uani 1 1 d . . .
O4 O -0.3830(6) 0.1890(7) 0.4984(6) 0.0249(13) Uani 1 1 d . . .
O5 O -0.0280(11) -0.2569(10) 0.7844(13) 0.080(4) Uani 1 1 d . . .
O6 O 0.1917(9) -0.2739(9) 0.7582(10) 0.054(2) Uani 1 1 d . . .
O7 O 0.3881(7) 0.3370(8) 0.6466(6) 0.0280(14) Uani 1 1 d . . .
O8 O 0.4840(7) 0.4528(7) 0.7397(6) 0.0254(13) Uani 1 1 d . . .
O9 O 0.4379(8) 0.3034(7) 1.2510(6) 0.0297(14) Uani 1 1 d . . .
O10 O 0.4926(8) 0.0611(7) 1.3179(6) 0.0315(15) Uani 1 1 d . . .
O11 O 0.2356(11) -0.1318(11) 1.1086(10) 0.056(2) Uiso 1 1 d . . .
O12 O 0.2060(13) -0.0554(14) 0.9058(12) 0.072(3) Uiso 1 1 d . . .
O13 O 0.2256(8) 0.5755(8) 0.2659(7) 0.0355(16) Uani 1 1 d . . .
N1 N 0.0674(9) -0.2035(8) 0.7451(9) 0.0317(18) Uani 1 1 d . . .
N2 N 0.2431(12) -0.0461(10) 1.0032(8) 0.039(2) Uani 1 1 d . . .
C1 C 0.0944(9) 0.1666(9) 0.5675(8) 0.0186(16) Uani 1 1 d . . .
C2 C -0.0512(9) 0.2457(10) 0.5404(8) 0.0213(16) Uani 1 1 d . . .
H2 H -0.0786 0.3462 0.5024 0.026 Uiso 1 1 calc R . .
C3 C -0.1557(9) 0.1732(9) 0.5706(8) 0.0206(16) Uani 1 1 d . . .
C4 C -0.1159(9) 0.0274(10) 0.6368(8) 0.0213(17) Uani 1 1 d . . .
H4 H -0.1845 -0.0215 0.6581 0.026 Uiso 1 1 calc R . .
C5 C 0.0269(9) -0.0469(9) 0.6720(8) 0.0226(17) Uani 1 1 d . . .
C6 C 0.1352(8) 0.0183(9) 0.6352(8) 0.0185(16) Uani 1 1 d . . .
H6 H 0.2314 -0.0351 0.6550 0.022 Uiso 1 1 calc R . .
C7 C 0.2021(9) 0.2461(9) 0.5153(8) 0.0184(16) Uani 1 1 d . . .
C8 C -0.3085(9) 0.2542(9) 0.5268(8) 0.0188(15) Uani 1 1 d . . .
C9 C 0.3883(9) 0.2683(9) 0.8731(8) 0.0193(16) Uani 1 1 d . . .
C10 C 0.4246(10) 0.2838(10) 0.9884(8) 0.0235(17) Uani 1 1 d . . .
H10 H 0.4585 0.3598 0.9862 0.028 Uiso 1 1 calc R . .
C11 C 0.4085(9) 0.1818(9) 1.1062(8) 0.0205(16) Uani 1 1 d . . .
C12 C 0.3531(10) 0.0733(10) 1.1097(8) 0.0234(17) Uani 1 1 d . . .
H12 H 0.3460 0.0033 1.1877 0.028 Uiso 1 1 calc R . .
C13 C 0.3086(11) 0.0700(10) 0.9967(9) 0.0271(19) Uani 1 1 d . . .
C14 C 0.3269(11) 0.1631(10) 0.8778(8) 0.0250(18) Uani 1 1 d . . .
H14 H 0.2985 0.1552 0.8023 0.030 Uiso 1 1 calc R . .
C15 C 0.4219(10) 0.3613(10) 0.7424(8) 0.0213(16) Uani 1 1 d . . .
C16 C 0.4493(10) 0.1867(10) 1.2343(8) 0.0218(17) Uani 1 1 d . . .
H13A H 0.1373 0.6160 0.2741 0.026 Uiso 1 1 d . . .
H13B H 0.2483 0.6305 0.1966 0.026 Uiso 1 1 d . . .

loop_
_atom_site_aniso_label
_atom_site_aniso_U_11
_atom_site_aniso_U_22
_atom_site_aniso_U_33
_atom_site_aniso_U_23
_atom_site_aniso_U_13
_atom_site_aniso_U_12
Ho1 0.0189(2) 0.0142(2) 0.0143(2) -0.00172(14) -0.00075(13) -0.00813(16)
Cu1 0.0237(7) 0.0149(7) 0.0126(6) -0.0011(5) -0.0018(5) -0.0014(5)
O1 0.017(3) 0.024(3) 0.030(3) -0.008(3) 0.002(2) -0.008(2)
O2 0.022(3) 0.017(3) 0.049(4) -0.005(3) 0.004(3) -0.009(2)
O3 0.016(3) 0.017(3) 0.029(3) -0.006(2) -0.004(2) -0.005(2)
O4 0.018(3) 0.026(3) 0.036(3) -0.014(3) -0.001(2) -0.009(2)
O5 0.051(6) 0.025(4) 0.126(10) 0.026(5) 0.012(6) -0.015(4)
O6 0.038(5) 0.024(4) 0.075(6) 0.006(4) 0.002(4) -0.001(3)
O7 0.039(4) 0.034(4) 0.016(3) -0.004(3) 0.003(2) -0.023(3)
O8 0.037(4) 0.024(3) 0.019(3) -0.002(2) 0.002(2) -0.021(3)
O9 0.052(4) 0.022(3) 0.020(3) -0.005(2) -0.002(3) -0.019(3)
O10 0.053(4) 0.019(3) 0.017(3) -0.004(2) -0.002(3) -0.003(3)
O13 0.028(4) 0.037(4) 0.030(4) 0.006(3) -0.007(3) -0.011(3)
N1 0.033(5) 0.012(4) 0.041(5) 0.001(3) -0.001(3) -0.003(3)
N2 0.074(7) 0.037(5) 0.021(4) -0.006(3) 0.010(4) -0.042(5)
C1 0.017(4) 0.016(4) 0.024(4) -0.006(3) 0.000(3) -0.007(3)
C2 0.022(4) 0.019(4) 0.023(4) -0.001(3) 0.003(3) -0.011(3)
C3 0.025(4) 0.019(4) 0.020(4) -0.004(3) -0.002(3) -0.013(3)
C4 0.019(4) 0.023(4) 0.023(4) -0.004(3) 0.000(3) -0.011(3)
C5 0.024(4) 0.018(4) 0.023(4) -0.002(3) 0.003(3) -0.007(3)
C6 0.013(4) 0.018(4) 0.020(4) -0.003(3) -0.003(3) 0.000(3)
C7 0.018(4) 0.019(4) 0.020(4) -0.006(3) 0.003(3) -0.010(3)
C8 0.025(4) 0.017(4) 0.016(4) -0.003(3) 0.001(3) -0.012(3)
C9 0.023(4) 0.017(4) 0.017(4) -0.002(3) 0.001(3) -0.009(3)
C10 0.038(5) 0.019(4) 0.015(4) -0.003(3) 0.002(3) -0.012(4)
C11 0.027(4) 0.021(4) 0.014(4) -0.005(3) 0.000(3) -0.008(3)
C12 0.030(5) 0.019(4) 0.019(4) -0.004(3) 0.005(3) -0.009(3)
C13 0.036(5) 0.025(5) 0.022(4) -0.001(3) 0.001(3) -0.017(4)
C14 0.042(5) 0.027(5) 0.014(4) -0.005(3) 0.002(3) -0.023(4)
C15 0.029(4) 0.022(4) 0.014(4) -0.003(3) 0.000(3) -0.012(3)
C16 0.029(4) 0.027(4) 0.013(4) -0.006(3) -0.001(3) -0.014(4)

loop_
_atom_type_symbol
_atom_type_description
_atom_type_scat_dispersion_real
_atom_type_scat_dispersion_imag
_atom_type_scat_source
C C 0.0033 0.0016 'International Tables Vol C Tables 4.2.6.8 and 6.1.1.4'
H H 0.0000 0.0000 'International Tables Vol C Tables 4.2.6.8 and 6.1.1.4'
Cu Cu 0.3201 1.2651 'International Tables Vol C Tables 4.2.6.8 and 6.1.1.4'
Ho Ho -0.2175 4.6783 'International Tables Vol C Tables 4.2.6.8 and 6.1.1.4'
N N 0.0061 0.0033 'International Tables Vol C Tables 4.2.6.8 and 6.1.1.4'
O O 0.0106 0.0060 'International Tables Vol C Tables 4.2.6.8 and 6.1.1.4'

loop_
_geom_angle_atom_site_label_1
_geom_angle_atom_site_label_2
_geom_angle_atom_site_label_3
_geom_angle
_geom_angle_site_symmetry_1
_geom_angle_site_symmetry_3
_geom_angle_publ_flag
O8 Ho1 O7 137.2(2) 2_666 . ?
O8 Ho1 O3 78.1(2) 2_666 2_566 ?
O7 Ho1 O3 70.9(2) . 2_566 ?
O8 Ho1 O9 75.4(2) 2_666 1_554 ?
O7 Ho1 O9 140.4(2) . 1_554 ?
O3 Ho1 O9 148.7(2) 2_566 1_554 ?
O8 Ho1 O13 72.2(2) 2_666 . ?
O7 Ho1 O13 127.5(3) . . ?
O3 Ho1 O13 79.4(2) 2_566 . ?
O9 Ho1 O13 76.8(3) 1_554 . ?
O8 Ho1 O2 141.0(2) 2_666 . ?
O7 Ho1 O2 70.8(2) . . ?
O3 Ho1 O2 93.3(2) 2_566 . ?
O9 Ho1 O2 96.9(3) 1_554 . ?
O13 Ho1 O2 68.9(2) . . ?
O8 Ho1 O4 97.9(2) 2_666 1_655 ?
O7 Ho1 O4 75.9(2) . 1_655 ?
O3 Ho1 O4 122.4(2) 2_566 1_655 ?
O9 Ho1 O4 77.9(2) 1_554 1_655 ?
O13 Ho1 O4 154.5(3) . 1_655 ?
O2 Ho1 O4 118.1(2) . 1_655 ?
O8 Ho1 O1 146.1(2) 2_666 . ?
O7 Ho1 O1 71.8(2) . . ?
O3 Ho1 O1 135.6(2) 2_566 . ?
O9 Ho1 O1 71.4(2) 1_554 . ?
O13 Ho1 O1 105.8(2) . . ?
O2 Ho1 O1 51.7(2) . . ?
O4 Ho1 O1 69.1(2) 1_655 . ?
O8 Ho1 O3 72.0(2) 2_666 1_655 ?
O7 Ho1 O3 71.5(2) . 1_655 ?
O3 Ho1 O3 73.7(2) 2_566 1_655 ?
O9 Ho1 O3 112.7(2) 1_554 1_655 ?
O13 Ho1 O3 138.7(2) . 1_655 ?
O2 Ho1 O3 142.3(2) . 1_655 ?
O4 Ho1 O3 51.45(19) 1_655 1_655 ?
O1 Ho1 O3 115.42(19) . 1_655 ?
O8 Ho1 C8 84.1(2) 2_666 1_655 ?
O7 Ho1 C8 72.4(2) . 1_655 ?
O3 Ho1 C8 98.5(2) 2_566 1_655 ?
O9 Ho1 C8 95.1(2) 1_554 1_655 ?
O13 Ho1 C8 156.1(2) . 1_655 ?
O2 Ho1 C8 134.9(2) . 1_655 ?
O4 Ho1 C8 25.5(2) 1_655 1_655 ?
O1 Ho1 C8 92.4(2) . 1_655 ?
O3 Ho1 C8 25.9(2) 1_655 1_655 ?
O8 Ho1 Cu1 123.26(17) 2_666 1_554 ?
O7 Ho1 Cu1 80.16(18) . 1_554 ?
O3 Ho1 Cu1 150.64(15) 2_566 1_554 ?
O9 Ho1 Cu1 60.56(16) 1_554 1_554 ?
O13 Ho1 Cu1 124.0(2) . 1_554 ?
O2 Ho1 Cu1 81.36(16) . 1_554 ?
O4 Ho1 Cu1 42.09(14) 1_655 1_554 ?
O1 Ho1 Cu1 29.70(14) . 1_554 ?
O3 Ho1 Cu1 92.93(14) 1_655 1_554 ?
C8 Ho1 Cu1 67.34(17) 1_655 1_554 ?
O8 Ho1 Ho1 71.03(15) 2_666 2_666 ?
O7 Ho1 Ho1 66.29(16) . 2_666 ?
O3 Ho1 Ho1 38.58(14) 2_566 2_666 ?
O9 Ho1 Ho1 139.70(18) 1_554 2_666 ?
O13 Ho1 Ho1 112.2(2) . 2_666 ?
O2 Ho1 Ho1 123.29(18) . 2_666 ?
O4 Ho1 Ho1 85.18(14) 1_655 2_666 ?
O1 Ho1 Ho1 134.99(15) . 2_666 ?
O3 Ho1 Ho1 35.11(13) 1_655 2_666 ?
C8 Ho1 Ho1 60.27(17) 1_655 2_666 ?
Cu1 Ho1 Ho1 123.74(3) 1_554 2_666 ?
O10 Cu1 O10 180.000(2) 2_658 . ?
O10 Cu1 O1 90.2(3) 2_658 1_556 ?
O10 Cu1 O1 89.8(3) . 1_556 ?
O10 Cu1 O1 89.8(3) 2_658 2_657 ?
O10 Cu1 O1 90.2(3) . 2_657 ?
O1 Cu1 O1 180.0(4) 1_556 2_657 ?
O10 Cu1 O4 88.4(3) 2_658 1_656 ?
O10 Cu1 O4 91.6(3) . 1_656 ?
O1 Cu1 O4 76.4(2) 1_556 1_656 ?
O1 Cu1 O4 103.6(2) 2_657 1_656 ?
O10 Cu1 O4 91.6(3) 2_658 2_557 ?
O10 Cu1 O4 88.4(3) . 2_557 ?
O1 Cu1 O4 103.6(2) 1_556 2_557 ?
O1 Cu1 O4 76.4(2) 2_657 2_557 ?
O4 Cu1 O4 180.000(1) 1_656 2_557 ?
O10 Cu1 Ho1 101.3(2) 2_658 1_556 ?
O10 Cu1 Ho1 78.7(2) . 1_556 ?
O1 Cu1 Ho1 38.85(18) 1_556 1_556 ?
O1 Cu1 Ho1 141.15(18) 2_657 1_556 ?
O4 Cu1 Ho1 40.77(14) 1_656 1_556 ?
O4 Cu1 Ho1 139.23(14) 2_557 1_556 ?
O10 Cu1 Ho1 78.7(2) 2_658 2_657 ?
O10 Cu1 Ho1 101.3(2) . 2_657 ?
O1 Cu1 Ho1 141.15(18) 1_556 2_657 ?
O1 Cu1 Ho1 38.85(18) 2_657 2_657 ?
O4 Cu1 Ho1 139.23(14) 1_656 2_657 ?
O4 Cu1 Ho1 40.77(14) 2_557 2_657 ?
Ho1 Cu1 Ho1 180.0 1_556 2_657 ?
C7 O1 Cu1 157.3(6) . 1_554 ?
C7 O1 Ho1 91.2(5) . . ?
Cu1 O1 Ho1 111.4(3) 1_554 . ?
C7 O2 Ho1 97.6(5) . . ?
C8 O3 Ho1 155.0(5) . 2_566 ?
C8 O3 Ho1 91.8(5) . 1_455 ?
Ho1 O3 Ho1 106.3(2) 2_566 1_455 ?
C8 O4 Ho1 95.9(5) . 1_455 ?
C8 O4 Cu1 163.4(6) . 1_454 ?
Ho1 O4 Cu1 97.1(2) 1_455 1_454 ?
C15 O7 Ho1 142.0(6) . . ?
C15 O8 Ho1 134.1(5) . 2_666 ?
C16 O9 Ho1 139.6(6) . 1_556 ?
C16 O10 Cu1 131.7(6) . . ?
Ho1 O13 H13A 131.0 . . ?
Ho1 O13 H13B 120.8 . . ?
H13A O13 H13B 104.6 . . ?
O6 N1 O5 122.4(9) . . ?
O6 N1 C5 119.6(8) . . ?
O5 N1 C5 117.9(8) . . ?
O12 N2 O11 122.3(11) . . ?
O12 N2 C13 120.0(9) . . ?
O11 N2 C13 117.5(9) . . ?
C6 C1 C2 120.4(7) . . ?
C6 C1 C7 122.1(7) . . ?
C2 C1 C7 117.4(7) . . ?
C1 C2 C3 120.0(8) . . ?
C1 C2 H2 120.0 . . ?
C3 C2 H2 120.0 . . ?
C4 C3 C2 119.5(8) . . ?
C4 C3 C8 120.5(7) . . ?
C2 C3 C8 120.0(8) . . ?
C3 C4 C5 119.6(8) . . ?
C3 C4 H4 120.2 . . ?
C5 C4 H4 120.2 . . ?
C4 C5 C6 122.6(8) . . ?
C4 C5 N1 118.9(8) . . ?
C6 C5 N1 118.4(8) . . ?
C5 C6 C1 117.5(7) . . ?
C5 C6 H6 121.3 . . ?
C1 C6 H6 121.3 . . ?
O2 C7 O1 119.4(8) . . ?
O2 C7 C1 121.0(8) . . ?
O1 C7 C1 119.5(8) . . ?
O4 C8 O3 120.8(8) . . ?
O4 C8 C3 119.1(8) . . ?
O3 C8 C3 120.1(7) . . ?
O4 C8 Ho1 58.6(4) . 1_455 ?
O3 C8 Ho1 62.3(4) . 1_455 ?
C3 C8 Ho1 174.9(6) . 1_455 ?
C14 C9 C10 120.4(8) . . ?
C14 C9 C15 118.4(7) . . ?
C10 C9 C15 121.1(7) . . ?
C11 C10 C9 118.3(8) . . ?
C11 C10 H10 120.8 . . ?
C9 C10 H10 120.8 . . ?
C12 C11 C10 120.8(8) . . ?
C12 C11 C16 117.2(8) . . ?
C10 C11 C16 122.1(8) . . ?
C13 C12 C11 118.7(8) . . ?
C13 C12 H12 120.7 . . ?
C11 C12 H12 120.7 . . ?
C12 C13 C14 123.2(9) . . ?
C12 C13 N2 117.8(8) . . ?
C14 C13 N2 118.9(8) . . ?
C13 C14 C9 118.3(8) . . ?
C13 C14 H14 120.9 . . ?
C9 C14 H14 120.9 . . ?
O7 C15 O8 126.1(8) . . ?
O7 C15 C9 116.1(8) . . ?
O8 C15 C9 117.8(7) . . ?
O9 C16 O10 126.2(8) . . ?
O9 C16 C11 121.2(8) . . ?
O10 C16 C11 112.6(8) . . ?

loop_
_geom_bond_atom_site_label_1
_geom_bond_atom_site_label_2
_geom_bond_distance
_geom_bond_site_symmetry_2
_geom_bond_publ_flag
Ho1 O8 2.321(6) 2_666 ?
Ho1 O7 2.341(6) . ?
Ho1 O3 2.352(6) 2_566 ?
Ho1 O9 2.362(6) 1_554 ?
Ho1 O13 2.372(7) . ?
Ho1 O2 2.434(6) . ?
Ho1 O4 2.470(6) 1_655 ?
Ho1 O1 2.529(6) . ?
Ho1 O3 2.551(6) 1_655 ?
Ho1 C8 2.880(9) 1_655 ?
Ho1 Cu1 3.7528(11) 1_554 ?
Ho1 Ho1 3.9254(11) 2_666 ?
Cu1 O10 1.883(6) 2_658 ?
Cu1 O10 1.883(6) . ?
Cu1 O1 1.998(6) 1_556 ?
Cu1 O1 1.998(6) 2_657 ?
Cu1 O4 2.535(6) 1_656 ?
Cu1 O4 2.535(6) 2_557 ?
Cu1 Ho1 3.7528(11) 1_556 ?
Cu1 Ho1 3.7528(11) 2_657 ?
O1 C7 1.288(11) . ?
O1 Cu1 1.998(6) 1_554 ?
O2 C7 1.219(11) . ?
O3 C8 1.260(10) . ?
O3 Ho1 2.352(6) 2_566 ?
O3 Ho1 2.551(6) 1_455 ?
O4 C8 1.248(10) . ?
O4 Ho1 2.470(6) 1_455 ?
O4 Cu1 2.535(6) 1_454 ?
O5 N1 1.206(13) . ?
O6 N1 1.195(12) . ?
O7 C15 1.248(10) . ?
O8 C15 1.258(11) . ?
O8 Ho1 2.321(6) 2_666 ?
O9 C16 1.234(11) . ?
O9 Ho1 2.362(6) 1_556 ?
O10 C16 1.271(11) . ?
O11 N2 1.209(13) . ?
O12 N2 1.198(14) . ?
O13 H13A 0.8430 . ?
O13 H13B 0.8415 . ?
N1 C5 1.474(11) . ?
N2 C13 1.498(12) . ?
C1 C6 1.391(12) . ?
C1 C2 1.401(12) . ?
C1 C7 1.494(11) . ?
C2 C3 1.401(11) . ?
C2 H2 0.9300 . ?
C3 C4 1.367(12) . ?
C3 C8 1.496(12) . ?
C4 C5 1.382(12) . ?
C4 H4 0.9300 . ?
C5 C6 1.388(12) . ?
C6 H6 0.9300 . ?
C8 Ho1 2.880(9) 1_455 ?
C9 C14 1.375(12) . ?
C9 C10 1.410(11) . ?
C9 C15 1.509(11) . ?
C10 C11 1.399(11) . ?
C10 H10 0.9300 . ?
C11 C12 1.369(13) . ?
C11 C16 1.513(11) . ?
C12 C13 1.361(13) . ?
C12 H12 0.9300 . ?
C13 C14 1.371(12) . ?
C14 H14 0.9300 . ?

loop_
_geom_hbond_atom_site_label_D
_geom_hbond_atom_site_label_H
_geom_hbond_atom_site_label_A
_geom_hbond_distance_DH
_geom_hbond_distance_HA
_geom_hbond_distance_DA
_geom_hbond_angle_DHA
_geom_hbond_site_symmetry_A
O13 H13B O11 0.84 2.27 2.948(12) 138.2 1_564
